data_4000966
loop_
_publ_author_name
'Lu, Zhikuan'
'Liu, Na'
'Lord, Samuel J.'
'Bunge, Scott D.'
'Moerner, W. E.'
'Twieg, Robert J.'

_publ_section_title
;
 Bright, Red Single-Molecule Emitters: Synthesis and Properties of
 Environmentally Sensitive Dicyanomethylenedihydrofuran (DCDHF)
 Fluorophores with Bisaromatic Conjugation.
;
_journal_issue 5
_journal_name_full 'Chemistry of materials : a publication of the American Chemical Society'
_journal_page_first 797
_journal_paper_doi 10.1021/cm801783f
_journal_volume 21
_journal_year 2009
_chemical_formula_sum 'C32 H38 N4 O S'
_chemical_formula_weight 526.72
_chemical_melting_point 131
_chemical_name_common '(hexyl)2NThPhDCDHF (6)'
_chemical_name_systematic
;

 ?

;
_space_group_IT_number 2
_symmetry_cell_setting triclinic
_symmetry_space_group_name_Hall '-P 1'
_symmetry_space_group_name_H-M 'P -1'
_atom_sites_solution_hydrogens geom
_atom_sites_solution_primary direct
_atom_sites_solution_secondary difmap
_audit_creation_method SHELXL-97
_cell_angle_alpha 77.957(2)
_cell_angle_beta 83.968(2)
_cell_angle_gamma 74.803(2)
_cell_formula_units_Z 2
_cell_length_a 8.5644(12)
_cell_length_b 11.8532(17)
_cell_length_c 15.018(2)
_cell_measurement_reflns_used 6654
_cell_measurement_temperature 273(2)
_cell_measurement_theta_max 30.78
_cell_measurement_theta_min 2.47
_cell_volume 1436.8(3)
_computing_cell_refinement 'Bruker SMART'
_computing_data_collection 'Bruker SMART'
_computing_data_reduction 'Bruker SAINT'
_computing_molecular_graphics 'Bruker SHELXTL'
_computing_publication_material 'Bruker SHELXTL'
_computing_structure_refinement 'SHELXL-97 (Sheldrick, 1997)'
_computing_structure_solution 'SHELXS-97 (Sheldrick, 1990)'
_diffrn_ambient_temperature 273(2)
_diffrn_measured_fraction_theta_full 0.998
_diffrn_measured_fraction_theta_max 0.998
_diffrn_measurement_device_type 'CCD area detector'
_diffrn_measurement_method 'phi and omega scans'
_diffrn_radiation_monochromator graphite
_diffrn_radiation_source 'fine-focus sealed tube'
_diffrn_radiation_type MoK\a
_diffrn_radiation_wavelength 0.71073
_diffrn_reflns_av_R_equivalents 0.0179
_diffrn_reflns_av_sigmaI/netI 0.0233
_diffrn_reflns_limit_h_max 10
_diffrn_reflns_limit_h_min -10
_diffrn_reflns_limit_k_max 14
_diffrn_reflns_limit_k_min -14
_diffrn_reflns_limit_l_max 17
_diffrn_reflns_limit_l_min -17
_diffrn_reflns_number 11605
_diffrn_reflns_theta_full 25.05
_diffrn_reflns_theta_max 25.05
_diffrn_reflns_theta_min 1.81
_exptl_absorpt_coefficient_mu 0.144
_exptl_absorpt_correction_T_max 0.9787
_exptl_absorpt_correction_T_min 0.9380
_exptl_absorpt_correction_type multi-scan
_exptl_crystal_colour green
_exptl_crystal_density_diffrn 1.217
_exptl_crystal_density_meas ?
_exptl_crystal_density_method 'not measured'
_exptl_crystal_description rod
_exptl_crystal_F_000 564
_exptl_crystal_size_max 0.45
_exptl_crystal_size_mid 0.21
_exptl_crystal_size_min 0.15
_refine_diff_density_max 0.315
_refine_diff_density_min -0.266
_refine_diff_density_rms 0.039
_refine_ls_extinction_method none
_refine_ls_goodness_of_fit_ref 0.766
_refine_ls_hydrogen_treatment constr
_refine_ls_matrix_type full
_refine_ls_number_parameters 347
_refine_ls_number_reflns 5080
_refine_ls_number_restraints 0
_refine_ls_restrained_S_all 0.766
_refine_ls_R_factor_all 0.0398
_refine_ls_R_factor_gt 0.0324
_refine_ls_shift/su_max 0.029
_refine_ls_shift/su_mean 0.003
_refine_ls_structure_factor_coef Fsqd
_refine_ls_weighting_details 'calc w=1/[\s^2^(Fo^2^)+(0.1000P)^2^+0.6515P] where P=(Fo^2^+2Fc^2^)/3'
_refine_ls_weighting_scheme calc
_refine_ls_wR_factor_gt 0.0969
_refine_ls_wR_factor_ref 0.1084
_reflns_number_gt 4340
_reflns_number_total 5080
_reflns_threshold_expression >2sigma(I)
_cod_data_source_file cm801783f_si_001.cif
_cod_data_source_block zlu004_0m
_cod_depositor_comments
;
The following automatic conversions were performed:

'_symmetry_cell_setting' value 'Triclinic' changed to 'triclinic'
according to /home/saulius/struct/CIF-dictionaries/cif_core.dic
dictionary named 'cif_core.dic' version 2.4.2 from
2011-04-26.

'_exptl_absorpt_correction_type' value 'MULTI-SCAN'
changed to 'multi-scan' according to
/home/saulius/struct/CIF-dictionaries/cif_core.dic dictionary named
'cif_core.dic' version 2.4.2 from 2011-04-26.

Automatic conversion script
Id: cif_fix_values 1715 2011-07-08 13:25:40Z adriana 

The following automatic conversions were performed:

'_exptl_crystal_density_meas' value 'not measured' was changed to '?'
- the value is perceived as not measured.

Automatic conversion script
Id: cif_fix_values 3008 2015-01-20 13:52:24Z robertas 
;
_cod_original_cell_volume 1436.8(4)
_cod_original_sg_symbol_H-M P-1
_cod_database_code 4000966

loop_
_symmetry_equiv_pos_as_xyz
'x, y, z'
'-x, -y, -z'

loop_
_atom_site_label
_atom_site_type_symbol
_atom_site_fract_x
_atom_site_fract_y
_atom_site_fract_z
_atom_site_U_iso_or_equiv
_atom_site_adp_type
_atom_site_occupancy
_atom_site_symmetry_multiplicity
_atom_site_calc_flag
_atom_site_refinement_flags
N1 N 0.40729(14) 0.07002(11) 0.38296(8) 0.0181(3) Uani 1 1 d .
N2 N 1.77758(16) 0.66162(13) 0.08633(9) 0.0285(3) Uani 1 1 d .
N3 N 1.59288(16) 0.67777(12) 0.36529(9) 0.0261(3) Uani 1 1 d .
N4 N 1.27186(16) 0.55626(12) 0.42492(9) 0.0252(3) Uani 1 1 d .
O1 O 1.44977(12) 0.53324(9) 0.11848(6) 0.0179(2) Uani 1 1 d .
S1 S 0.65007(4) 0.16656(3) 0.29913(2) 0.01711(12) Uani 1 1 d .
C1 C 0.44182(18) -0.00988(13) 0.31773(10) 0.0201(3) Uani 1 1 d .
H1A H 0.4240 -0.0863 0.3485 0.024 Uiso 1 1 calc R
H1B H 0.5554 -0.0224 0.2976 0.024 Uiso 1 1 calc R
C2 C 0.34038(18) 0.03426(13) 0.23415(10) 0.0206(3) Uani 1 1 d .
H2A H 0.3575 0.1106 0.2024 0.025 Uiso 1 1 calc R
H2B H 0.2265 0.0454 0.2532 0.025 Uiso 1 1 calc R
C3 C 0.38616(18) -0.05443(13) 0.16983(10) 0.0211(3) Uani 1 1 d .
H3A H 0.4978 -0.0597 0.1474 0.025 Uiso 1 1 calc R
H3B H 0.3801 -0.1323 0.2041 0.025 Uiso 1 1 calc R
C4 C 0.28064(18) -0.02383(14) 0.08854(10) 0.0225(3) Uani 1 1 d .
H4A H 0.2892 0.0527 0.0526 0.027 Uiso 1 1 calc R
H4B H 0.1684 -0.0168 0.1103 0.027 Uiso 1 1 calc R
C5 C 0.3289(2) -0.11722(15) 0.02811(11) 0.0261(3) Uani 1 1 d .
H5A H 0.4383 -0.1195 0.0026 0.031 Uiso 1 1 calc R
H5B H 0.3295 -0.1947 0.0655 0.031 Uiso 1 1 calc R
C6 C 0.2176(2) -0.09487(17) -0.04932(12) 0.0351(4) Uani 1 1 d .
H6A H 0.1105 -0.0985 -0.0247 0.053 Uiso 1 1 calc R
H6B H 0.2578 -0.1544 -0.0863 0.053 Uiso 1 1 calc R
H6C H 0.2140 -0.0175 -0.0859 0.053 Uiso 1 1 calc R
C7 C 0.28851(17) 0.05476(13) 0.45886(10) 0.0185(3) Uani 1 1 d .
H7A H 0.3341 0.0583 0.5144 0.022 Uiso 1 1 calc R
H7B H 0.2696 -0.0239 0.4658 0.022 Uiso 1 1 calc R
C8 C 0.12630(17) 0.14673(13) 0.44835(10) 0.0208(3) Uani 1 1 d .
H8A H 0.0703 0.1340 0.3998 0.025 Uiso 1 1 calc R
H8B H 0.1451 0.2258 0.4313 0.025 Uiso 1 1 calc R
C9 C 0.01988(18) 0.13885(14) 0.53652(10) 0.0225(3) Uani 1 1 d .
H9A H -0.0904 0.1823 0.5228 0.027 Uiso 1 1 calc R
H9B H 0.0194 0.0561 0.5595 0.027 Uiso 1 1 calc R
C10 C 0.07358(18) 0.18766(14) 0.61115(11) 0.0220(3) Uani 1 1 d .
H10A H 0.1883 0.1528 0.6189 0.026 Uiso 1 1 calc R
H10B H 0.0583 0.2730 0.5921 0.026 Uiso 1 1 calc R
C11 C -0.0188(2) 0.16224(15) 0.70226(11) 0.0272(4) Uani 1 1 d .
H11A H -0.1334 0.1979 0.6948 0.033 Uiso 1 1 calc R
H11B H -0.0044 0.0769 0.7210 0.033 Uiso 1 1 calc R
C12 C 0.0364(2) 0.20990(15) 0.77671(12) 0.0317(4) Uani 1 1 d .
H12A H 0.1490 0.1729 0.7860 0.047 Uiso 1 1 calc R
H12B H -0.0263 0.1924 0.8323 0.047 Uiso 1 1 calc R
H12C H 0.0215 0.2945 0.7589 0.047 Uiso 1 1 calc R
C13 C 0.49025(17) 0.15375(13) 0.37960(9) 0.0163(3) Uani 1 1 d .
C14 C 0.47234(17) 0.23377(13) 0.43773(10) 0.0173(3) Uani 1 1 d .
H14 H 0.3924 0.2415 0.4846 0.021 Uiso 1 1 calc R
C15 C 0.58688(17) 0.30147(12) 0.41848(9) 0.0166(3) Uani 1 1 d .
H15 H 0.5915 0.3573 0.4527 0.020 Uiso 1 1 calc R
C16 C 0.69262(17) 0.27926(12) 0.34481(9) 0.0160(3) Uani 1 1 d .
C17 C 0.82369(16) 0.33213(12) 0.30743(9) 0.0158(3) Uani 1 1 d .
C18 C 0.87209(17) 0.40858(12) 0.35368(10) 0.0166(3) Uani 1 1 d .
H18 H 0.8137 0.4284 0.4064 0.020 Uiso 1 1 calc R
C19 C 1.00331(17) 0.45401(12) 0.32244(9) 0.0166(3) Uani 1 1 d .
H19 H 1.0325 0.5034 0.3549 0.020 Uiso 1 1 calc R
C20 C 1.09589(17) 0.42809(12) 0.24219(9) 0.0165(3) Uani 1 1 d .
C21 C 1.04151(17) 0.35738(13) 0.19352(10) 0.0194(3) Uani 1 1 d .
H21 H 1.0949 0.3425 0.1384 0.023 Uiso 1 1 calc R
C22 C 0.91163(18) 0.30989(13) 0.22549(10) 0.0193(3) Uani 1 1 d .
H22 H 0.8810 0.2619 0.1923 0.023 Uiso 1 1 calc R
C23 C 1.23778(17) 0.47271(12) 0.21226(9) 0.0160(3) Uani 1 1 d .
C24 C 1.32225(17) 0.52349(12) 0.25915(9) 0.0160(3) Uani 1 1 d .
C25 C 1.45195(17) 0.55891(12) 0.20076(9) 0.0157(3) Uani 1 1 d .
C26 C 1.31844(17) 0.47389(13) 0.11691(9) 0.0160(3) Uani 1 1 d .
C27 C 1.20757(17) 0.55228(13) 0.04342(10) 0.0193(3) Uani 1 1 d .
H27A H 1.1650 0.6298 0.0584 0.029 Uiso 1 1 calc R
H27B H 1.1199 0.5172 0.0397 0.029 Uiso 1 1 calc R
H27C H 1.2679 0.5593 -0.0142 0.029 Uiso 1 1 calc R
C28 C 1.40550(17) 0.35210(13) 0.09595(10) 0.0183(3) Uani 1 1 d .
H28A H 1.4768 0.3616 0.0427 0.027 Uiso 1 1 calc R
H28B H 1.3273 0.3120 0.0852 0.027 Uiso 1 1 calc R
H28C H 1.4673 0.3059 0.1468 0.027 Uiso 1 1 calc R
C29 C 1.29388(17) 0.54054(13) 0.35159(10) 0.0181(3) Uani 1 1 d .
C30 C 1.56815(17) 0.61248(13) 0.21530(10) 0.0170(3) Uani 1 1 d .
C31 C 1.57927(17) 0.64680(13) 0.29976(10) 0.0182(3) Uani 1 1 d .
C32 C 1.68431(18) 0.63908(13) 0.14374(10) 0.0205(3) Uani 1 1 d .

loop_
_atom_site_aniso_label
_atom_site_aniso_U_11
_atom_site_aniso_U_22
_atom_site_aniso_U_33
_atom_site_aniso_U_23
_atom_site_aniso_U_13
_atom_site_aniso_U_12
N1 0.0187(6) 0.0184(6) 0.0193(6) -0.0054(5) -0.0009(5) -0.0068(5)
N2 0.0257(7) 0.0418(8) 0.0244(7) -0.0108(6) 0.0021(6) -0.0170(6)
N3 0.0278(7) 0.0284(7) 0.0253(7) -0.0103(6) -0.0022(6) -0.0082(6)
N4 0.0228(7) 0.0358(8) 0.0193(7) -0.0096(6) 0.0019(5) -0.0090(6)
O1 0.0185(5) 0.0255(5) 0.0134(5) -0.0061(4) 0.0017(4) -0.0108(4)
S1 0.0175(2) 0.0204(2) 0.01505(19) -0.00594(14) 0.00030(13) -0.00613(14)
C1 0.0208(7) 0.0178(7) 0.0232(8) -0.0061(6) -0.0037(6) -0.0049(6)
C2 0.0212(7) 0.0191(7) 0.0226(8) -0.0048(6) -0.0034(6) -0.0054(6)
C3 0.0213(7) 0.0215(8) 0.0217(8) -0.0053(6) -0.0026(6) -0.0061(6)
C4 0.0232(8) 0.0225(8) 0.0217(8) -0.0036(6) -0.0040(6) -0.0049(6)
C5 0.0252(8) 0.0288(8) 0.0237(8) -0.0087(7) -0.0044(6) -0.0019(7)
C6 0.0382(10) 0.0412(10) 0.0257(9) -0.0147(8) -0.0078(7) -0.0007(8)
C7 0.0188(7) 0.0172(7) 0.0205(7) -0.0009(6) -0.0015(6) -0.0082(6)
C8 0.0182(7) 0.0213(8) 0.0233(8) -0.0022(6) -0.0034(6) -0.0063(6)
C9 0.0181(7) 0.0235(8) 0.0268(8) -0.0041(6) -0.0018(6) -0.0072(6)
C10 0.0188(7) 0.0205(8) 0.0280(8) -0.0044(6) -0.0003(6) -0.0077(6)
C11 0.0295(9) 0.0255(8) 0.0281(9) -0.0054(7) 0.0037(7) -0.0111(7)
C12 0.0409(10) 0.0268(9) 0.0276(9) -0.0058(7) 0.0008(7) -0.0094(8)
C13 0.0155(7) 0.0176(7) 0.0145(7) -0.0012(5) -0.0027(5) -0.0026(6)
C14 0.0151(7) 0.0199(7) 0.0167(7) -0.0042(6) 0.0011(5) -0.0043(6)
C15 0.0164(7) 0.0172(7) 0.0173(7) -0.0045(6) -0.0019(5) -0.0044(6)
C16 0.0157(7) 0.0183(7) 0.0147(7) -0.0036(5) -0.0023(5) -0.0043(6)
C17 0.0141(7) 0.0164(7) 0.0155(7) -0.0006(5) -0.0022(5) -0.0026(5)
C18 0.0166(7) 0.0168(7) 0.0150(7) -0.0033(5) 0.0013(5) -0.0022(6)
C19 0.0185(7) 0.0161(7) 0.0157(7) -0.0035(5) -0.0010(5) -0.0043(6)
C20 0.0165(7) 0.0174(7) 0.0146(7) -0.0017(5) 0.0000(5) -0.0039(6)
C21 0.0183(7) 0.0264(8) 0.0143(7) -0.0060(6) 0.0016(6) -0.0060(6)
C22 0.0200(7) 0.0234(8) 0.0169(7) -0.0057(6) -0.0010(6) -0.0081(6)
C23 0.0162(7) 0.0152(7) 0.0152(7) -0.0016(5) 0.0003(5) -0.0026(6)
C24 0.0158(7) 0.0176(7) 0.0140(7) -0.0035(5) -0.0003(5) -0.0027(6)
C25 0.0168(7) 0.0144(7) 0.0141(7) -0.0028(5) -0.0016(5) -0.0007(5)
C26 0.0150(7) 0.0206(7) 0.0150(7) -0.0033(6) 0.0005(5) -0.0091(6)
C27 0.0187(7) 0.0216(8) 0.0177(7) -0.0035(6) -0.0001(6) -0.0055(6)
C28 0.0185(7) 0.0211(7) 0.0151(7) -0.0037(6) 0.0009(5) -0.0051(6)
C29 0.0145(7) 0.0213(7) 0.0191(8) -0.0042(6) 0.0002(6) -0.0054(6)
C30 0.0170(7) 0.0180(7) 0.0164(7) -0.0049(6) -0.0005(5) -0.0037(6)
C31 0.0161(7) 0.0171(7) 0.0215(8) -0.0041(6) -0.0009(6) -0.0037(6)
C32 0.0198(7) 0.0239(8) 0.0209(8) -0.0077(6) -0.0043(6) -0.0070(6)

loop_
_atom_type_symbol
_atom_type_description
_atom_type_scat_dispersion_real
_atom_type_scat_dispersion_imag
_atom_type_scat_source
C C 0.0033 0.0016 'International Tables Vol C Tables 4.2.6.8 and 6.1.1.4'
H H 0.0000 0.0000 'International Tables Vol C Tables 4.2.6.8 and 6.1.1.4'
N N 0.0061 0.0033 'International Tables Vol C Tables 4.2.6.8 and 6.1.1.4'
O O 0.0106 0.0060 'International Tables Vol C Tables 4.2.6.8 and 6.1.1.4'
S S 0.1246 0.1234 'International Tables Vol C Tables 4.2.6.8 and 6.1.1.4'

loop_
_geom_angle_atom_site_label_1
_geom_angle_atom_site_label_2
_geom_angle_atom_site_label_3
_geom_angle
C13 N1 C1 122.06(12)
C13 N1 C7 118.04(12)
C1 N1 C7 119.73(12)
C25 O1 C26 110.32(10)
C13 S1 C16 91.94(7)
N1 C1 C2 114.62(12)
N1 C1 H1A 108.6
C2 C1 H1A 108.6
N1 C1 H1B 108.6
C2 C1 H1B 108.6
H1A C1 H1B 107.6
C1 C2 C3 110.73(12)
C1 C2 H2A 109.5
C3 C2 H2A 109.5
C1 C2 H2B 109.5
C3 C2 H2B 109.5
H2A C2 H2B 108.1
C4 C3 C2 114.64(13)
C4 C3 H3A 108.6
C2 C3 H3A 108.6
C4 C3 H3B 108.6
C2 C3 H3B 108.6
H3A C3 H3B 107.6
C3 C4 C5 112.35(13)
C3 C4 H4A 109.1
C5 C4 H4A 109.1
C3 C4 H4B 109.1
C5 C4 H4B 109.1
H4A C4 H4B 107.9
C6 C5 C4 113.79(14)
C6 C5 H5A 108.8
C4 C5 H5A 108.8
C6 C5 H5B 108.8
C4 C5 H5B 108.8
H5A C5 H5B 107.7
C5 C6 H6A 109.5
C5 C6 H6B 109.5
H6A C6 H6B 109.5
C5 C6 H6C 109.5
H6A C6 H6C 109.5
H6B C6 H6C 109.5
N1 C7 C8 114.60(12)
N1 C7 H7A 108.6
C8 C7 H7A 108.6
N1 C7 H7B 108.6
C8 C7 H7B 108.6
H7A C7 H7B 107.6
C7 C8 C9 111.55(12)
C7 C8 H8A 109.3
C9 C8 H8A 109.3
C7 C8 H8B 109.3
C9 C8 H8B 109.3
H8A C8 H8B 108.0
C10 C9 C8 114.26(12)
C10 C9 H9A 108.7
C8 C9 H9A 108.7
C10 C9 H9B 108.7
C8 C9 H9B 108.7
H9A C9 H9B 107.6
C11 C10 C9 113.04(13)
C11 C10 H10A 109.0
C9 C10 H10A 109.0
C11 C10 H10B 109.0
C9 C10 H10B 109.0
H10A C10 H10B 107.8
C12 C11 C10 112.85(13)
C12 C11 H11A 109.0
C10 C11 H11A 109.0
C12 C11 H11B 109.0
C10 C11 H11B 109.0
H11A C11 H11B 107.8
C11 C12 H12A 109.5
C11 C12 H12B 109.5
H12A C12 H12B 109.5
C11 C12 H12C 109.5
H12A C12 H12C 109.5
H12B C12 H12C 109.5
N1 C13 C14 128.19(13)
N1 C13 S1 121.08(11)
C14 C13 S1 110.63(11)
C13 C14 C15 112.91(13)
C13 C14 H14 123.5
C15 C14 H14 123.5
C16 C15 C14 114.88(13)
C16 C15 H15 122.6
C14 C15 H15 122.6
C15 C16 C17 129.08(13)
C15 C16 S1 109.62(10)
C17 C16 S1 121.28(11)
C22 C17 C18 116.89(13)
C22 C17 C16 122.87(13)
C18 C17 C16 120.23(13)
C19 C18 C17 121.29(13)
C19 C18 H18 119.4
C17 C18 H18 119.4
C18 C19 C20 121.98(13)
C18 C19 H19 119.0
C20 C19 H19 119.0
C21 C20 C19 116.45(13)
C21 C20 C23 122.28(13)
C19 C20 C23 121.27(13)
C22 C21 C20 121.64(13)
C22 C21 H21 119.2
C20 C21 H21 119.2
C21 C22 C17 121.58(14)
C21 C22 H22 119.2
C17 C22 H22 119.2
C24 C23 C20 129.02(13)
C24 C23 C26 107.33(12)
C20 C23 C26 123.63(12)
C23 C24 C29 128.10(13)
C23 C24 C25 109.52(12)
C29 C24 C25 122.38(13)
O1 C25 C30 118.43(13)
O1 C25 C24 109.77(12)
C30 C25 C24 131.79(13)
O1 C26 C23 103.02(10)
O1 C26 C27 106.31(11)
C23 C26 C27 112.46(12)
O1 C26 C28 104.43(11)
C23 C26 C28 115.09(12)
C27 C26 C28 114.10(12)
C26 C27 H27A 109.5
C26 C27 H27B 109.5
H27A C27 H27B 109.5
C26 C27 H27C 109.5
H27A C27 H27C 109.5
H27B C27 H27C 109.5
C26 C28 H28A 109.5
C26 C28 H28B 109.5
H28A C28 H28B 109.5
C26 C28 H28C 109.5
H28A C28 H28C 109.5
H28B C28 H28C 109.5
N4 C29 C24 178.68(16)
C25 C30 C31 123.24(13)
C25 C30 C32 120.24(13)
C31 C30 C32 116.51(12)
N3 C31 C30 176.69(16)
N2 C32 C30 179.31(16)

loop_
_geom_bond_atom_site_label_1
_geom_bond_atom_site_label_2
_geom_bond_distance
N1 C13 1.3540(19)
N1 C1 1.4572(18)
N1 C7 1.4607(18)
N2 C32 1.151(2)
N3 C31 1.1463(19)
N4 C29 1.1430(19)
O1 C25 1.3359(17)
O1 C26 1.4791(16)
S1 C13 1.7441(14)
S1 C16 1.7544(14)
C1 C2 1.523(2)
C1 H1A 0.9700
C1 H1B 0.9700
C2 C3 1.523(2)
C2 H2A 0.9700
C2 H2B 0.9700
C3 C4 1.521(2)
C3 H3A 0.9700
C3 H3B 0.9700
C4 C5 1.523(2)
C4 H4A 0.9700
C4 H4B 0.9700
C5 C6 1.517(2)
C5 H5A 0.9700
C5 H5B 0.9700
C6 H6A 0.9600
C6 H6B 0.9600
C6 H6C 0.9600
C7 C8 1.524(2)
C7 H7A 0.9700
C7 H7B 0.9700
C8 C9 1.527(2)
C8 H8A 0.9700
C8 H8B 0.9700
C9 C10 1.523(2)
C9 H9A 0.9700
C9 H9B 0.9700
C10 C11 1.521(2)
C10 H10A 0.9700
C10 H10B 0.9700
C11 C12 1.519(2)
C11 H11A 0.9700
C11 H11B 0.9700
C12 H12A 0.9600
C12 H12B 0.9600
C12 H12C 0.9600
C13 C14 1.388(2)
C14 C15 1.395(2)
C14 H14 0.9300
C15 C16 1.378(2)
C15 H15 0.9300
C16 C17 1.434(2)
C17 C22 1.410(2)
C17 C18 1.413(2)
C18 C19 1.369(2)
C18 H18 0.9300
C19 C20 1.4147(19)
C19 H19 0.9300
C20 C21 1.409(2)
C20 C23 1.443(2)
C21 C22 1.374(2)
C21 H21 0.9300
C22 H22 0.9300
C23 C24 1.376(2)
C23 C26 1.5220(19)
C24 C29 1.4309(19)
C24 C25 1.437(2)
C25 C30 1.370(2)
C26 C27 1.521(2)
C26 C28 1.522(2)
C27 H27A 0.9600
C27 H27B 0.9600
C27 H27C 0.9600
C28 H28A 0.9600
C28 H28B 0.9600
C28 H28C 0.9600
C30 C31 1.430(2)
C30 C32 1.429(2)

loop_
_cod_related_entry_id
_cod_related_entry_database
_cod_related_entry_code
1 ChemSpider 24539646
